data_1010753
loop_
_publ_author_name
'Peacock, M A'
'Berry, L G'

_publ_section_title
;
Roentgenographic observations on ore minerals
;
_journal_coden_ASTM UTSGAL
_journal_name_full
;
University of Toronto Studies, Geological Series
;
_journal_page_first 47
_journal_page_last 69
_journal_volume 44
_journal_year 1940
_chemical_compound_source 'from Cornwall, England'
_chemical_formula_structural '(Pb S)4 Fe S (Sb2 S3)3'
_chemical_formula_sum 'Fe Pb4 S14 Sb6'
_chemical_name_mineral Jamesonite
_chemical_name_systematic 'Tetralead iron hexaantimony sulfide'
_space_group_IT_number 14
_symmetry_cell_setting monoclinic
_symmetry_Int_Tables_number 14
_symmetry_space_group_name_Hall '-P 2yab'
_symmetry_space_group_name_H-M 'P 1 21/a 1'
_cell_angle_alpha 90
_cell_angle_beta 94.8(5)
_cell_angle_gamma 90
_cell_formula_units_Z 2
_cell_length_a 15.68(5)
_cell_length_b 19.01(5)
_cell_length_c 4.03(1)
_cell_volume 1197.0
_exptl_crystal_density_meas 5.61
_cod_database_code 1010753

loop_
_symmetry_equiv_pos_as_xyz
x,y,z
1/2-x,1/2+y,-z
-x,-y,-z
1/2+x,1/2-y,z

loop_
_atom_site_label
_atom_site_fract_x
_atom_site_fract_y
_atom_site_fract_z
? ? ? ?
